data_1518895
loop_
_publ_author_name
'Komuro, Takashi'
'Arai, Takafumi'
'Kikuchi, Kei'
'Tobita, Hiromi'

_publ_section_title
;
 Synthesis of Ruthenium Complexes with a NonspectatorSi,O,P-Chelate
 Ligand: Interconversion between a Hydrido(\h2-silane) Complex and a Silyl
 Complex Leading to Catalytic Alkene Hydrogenation
;
_journal_issue 7
_journal_name_full Organometallics
_journal_page_first 1211
_journal_paper_doi 10.1021/om5011885
_journal_volume 34
_journal_year 2015
_chemical_formula_moiety 'C55 H61 Cl O P2 Ru Si, 0.5(C5 H12)'
_chemical_formula_sum 'C57.5 H67 Cl O P2 Ru Si'
_chemical_formula_weight 1000.66
_chemical_name_systematic
; 
 ? 
;
_space_group_IT_number 14
_symmetry_cell_setting monoclinic
_symmetry_Int_Tables_number 14
_symmetry_space_group_name_Hall '-P 2yn'
_symmetry_space_group_name_H-M 'P 1 21/n 1'
_atom_sites_solution_hydrogens geom
_atom_sites_solution_primary heavy
_atom_sites_solution_secondary difmap
_audit_creation_method SHELXL-97
_cell_angle_alpha 90.00
_cell_angle_beta 92.5022(9)
_cell_angle_gamma 90.00
_cell_formula_units_Z 4
_cell_length_a 10.6569(4)
_cell_length_b 18.1443(5)
_cell_length_c 26.9876(8)
_cell_measurement_reflns_used 89679
_cell_measurement_temperature 150(2)
_cell_measurement_theta_max 27.5
_cell_measurement_theta_min 0.8
_cell_volume 5213.4(3)
_computing_cell_refinement PROCESS-AUTO
_computing_data_collection PROCESS-AUTO
_computing_data_reduction 'teXsan Ver.1.11'
_computing_molecular_graphics
;
'ORTEP-3', 'Yadokari-XG 2009 (Wakita, Nemoto, et al., 2009)'
;
_computing_publication_material
;
'Yadokari-XG 2009 (Wakita, Nemoto, et al., 2009)'
;
_computing_structure_refinement 'SHELXL-97 (Sheldrick, 1997)'
_computing_structure_solution 'DIRDIF-2008 (PATTY)'
_diffrn_ambient_temperature 150(2)
_diffrn_detector_area_resol_mean 10.00
_diffrn_measured_fraction_theta_full 0.997
_diffrn_measured_fraction_theta_max 0.997
_diffrn_measurement_device_type 'Rigaku RAXIS-RAPID Imaging Plate'
_diffrn_measurement_method \w
_diffrn_radiation_monochromator graphite
_diffrn_radiation_source 'rotating-anode X-ray tube'
_diffrn_radiation_type MoK\a
_diffrn_radiation_wavelength 0.71069
_diffrn_reflns_av_R_equivalents 0.0993
_diffrn_reflns_av_sigmaI/netI 0.0531
_diffrn_reflns_limit_h_max 13
_diffrn_reflns_limit_h_min -13
_diffrn_reflns_limit_k_max 23
_diffrn_reflns_limit_k_min -23
_diffrn_reflns_limit_l_max 35
_diffrn_reflns_limit_l_min -34
_diffrn_reflns_number 73214
_diffrn_reflns_theta_full 27.48
_diffrn_reflns_theta_max 27.48
_diffrn_reflns_theta_min 1.35
_exptl_absorpt_coefficient_mu 0.474
_exptl_absorpt_correction_T_max 0.954560
_exptl_absorpt_correction_T_min 0.932705
_exptl_absorpt_correction_type numerical
_exptl_absorpt_process_details
; 
HIGASHI, T. (1999). Shape - Program to obtain Crystal Shape using CCD camera.
Rigaku Corporation, Tokyo, Japan. 
HIGASHI, T. (1999). Numabs - Numerical Absorption Correction,
Rigaku Corporation, Tokyo, Japan. 
;
_exptl_crystal_colour pale-yellow
_exptl_crystal_density_diffrn 1.275
_exptl_crystal_density_method 'not measured'
_exptl_crystal_description block
_exptl_crystal_F_000 2100
_exptl_crystal_size_max 0.13
_exptl_crystal_size_mid 0.13
_exptl_crystal_size_min 0.13
_refine_diff_density_max 1.343
_refine_diff_density_min -1.065
_refine_diff_density_rms 0.255
_refine_ls_extinction_method none
_refine_ls_goodness_of_fit_ref 1.246
_refine_ls_hydrogen_treatment mixed
_refine_ls_matrix_type full
_refine_ls_number_parameters 578
_refine_ls_number_reflns 11914
_refine_ls_number_restraints 0
_refine_ls_restrained_S_all 1.246
_refine_ls_R_factor_all 0.1064
_refine_ls_R_factor_gt 0.0857
_refine_ls_shift/su_max 0.001
_refine_ls_shift/su_mean 0.000
_refine_ls_structure_factor_coef Fsqd
_refine_ls_weighting_details 'calc w=1/[\s^2^(Fo^2^)+(0.0766P)^2^+19.3415P] where P=(Fo^2^+2Fc^2^)/3'
_refine_ls_weighting_scheme calc
_refine_ls_wR_factor_gt 0.1915
_refine_ls_wR_factor_ref 0.2047
_reflns_number_gt 9957
_reflns_number_total 11914
_reflns_threshold_expression >2\s(I)
_cod_data_source_file om5011885_si_002.cif
_cod_data_source_block complex-2
_cod_depositor_comments 'Adding full bibliography for 1518895--1518896.cif.'
_cod_original_sg_symbol_H-M 'P 21/n'
_cod_original_formula_sum 'C57.50 H67 Cl O P2 Ru Si'
_cod_database_code 1518895

loop_
_symmetry_equiv_pos_as_xyz
'x, y, z'
'-x+1/2, y+1/2, -z+1/2'
'-x, -y, -z'
'x-1/2, -y-1/2, z-1/2'

loop_
_atom_site_label
_atom_site_type_symbol
_atom_site_fract_x
_atom_site_fract_y
_atom_site_fract_z
_atom_site_U_iso_or_equiv
_atom_site_adp_type
_atom_site_occupancy
_atom_site_symmetry_multiplicity
_atom_site_calc_flag
_atom_site_refinement_flags
_atom_site_disorder_assembly
_atom_site_disorder_group
Ru1 Ru 0.02613(4) 0.22311(2) 0.346286(14) 0.01916(12) Uani 1 1 d . . .
H1 H -0.094(6) 0.255(3) 0.365(2) 0.027(16) Uiso 1 1 d . . .
H2 H 0.130(6) 0.257(3) 0.384(2) 0.032(17) Uiso 1 1 d . . .
Cl1 Cl 0.19320(13) 0.16378(7) 0.30123(5) 0.0280(3) Uani 1 1 d . . .
P1 P -0.11843(13) 0.18439(8) 0.28003(5) 0.0241(3) Uani 1 1 d . . .
P2 P 0.02367(13) 0.13428(7) 0.40323(5) 0.0230(3) Uani 1 1 d . . .
Si1 Si -0.00847(17) 0.32809(9) 0.39759(5) 0.0292(4) Uani 1 1 d . . .
O1 O 0.0459(3) 0.31380(19) 0.28912(12) 0.0220(7) Uani 1 1 d . . .
C1 C 0.0781(8) 0.3369(4) 0.4592(2) 0.0498(19) Uani 1 1 d . . .
H3 H 0.1686 0.3336 0.4547 0.075 Uiso 1 1 calc R . .
H4 H 0.0524 0.2971 0.4811 0.075 Uiso 1 1 calc R . .
H5 H 0.0585 0.3846 0.4741 0.075 Uiso 1 1 calc R . .
C2 C -0.1738(8) 0.3605(4) 0.4107(3) 0.055(2) Uani 1 1 d . . .
H6 H -0.2071 0.3305 0.4373 0.082 Uiso 1 1 calc R . .
H7 H -0.2280 0.3553 0.3807 0.082 Uiso 1 1 calc R . .
H8 H -0.1712 0.4123 0.4209 0.082 Uiso 1 1 calc R . .
C3 C 0.0491(5) 0.4021(3) 0.35452(18) 0.0248(11) Uani 1 1 d . . .
C4 C 0.0674(6) 0.4742(3) 0.3697(2) 0.0315(13) Uani 1 1 d . . .
H9 H 0.0562 0.4860 0.4036 0.038 Uiso 1 1 calc R . .
C5 C 0.1011(6) 0.5302(3) 0.3380(2) 0.0323(13) Uani 1 1 d . A .
C6 C 0.1177(6) 0.5117(3) 0.2882(2) 0.0288(12) Uani 1 1 d . . .
H10 H 0.1400 0.5493 0.2658 0.035 Uiso 1 1 calc R . .
C7 C 0.1024(5) 0.4401(3) 0.27078(19) 0.0220(10) Uani 1 1 d . . .
C8 C 0.0663(5) 0.3877(3) 0.30469(18) 0.0206(10) Uani 1 1 d . . .
C9 C 0.1170(6) 0.6104(4) 0.3553(2) 0.0391(14) Uiso 1 1 d . . .
C10A C 0.0856(13) 0.6206(6) 0.4093(4) 0.042(4) Uiso 0.67(3) 1 d P A 1
C10B C 0.157(3) 0.6089(15) 0.4163(10) 0.060(9) Uiso 0.33(3) 1 d P A 2
C11A C 0.0196(11) 0.6600(6) 0.3244(4) 0.038(3) Uiso 0.67(3) 1 d P A 1
C11B C -0.010(5) 0.650(3) 0.3406(19) 0.101(14) Uiso 0.33(3) 1 d P A 2
C12A C 0.2532(15) 0.6362(8) 0.3455(6) 0.048(4) Uiso 0.67(3) 1 d P A 1
C12B C 0.230(2) 0.6473(13) 0.3341(9) 0.032(5) Uiso 0.33(3) 1 d P A 2
C13 C 0.1284(5) 0.4163(3) 0.21754(18) 0.0235(11) Uani 1 1 d . . .
C14 C 0.2653(6) 0.3880(4) 0.2181(2) 0.0375(14) Uani 1 1 d . . .
H11 H 0.2738 0.3448 0.2397 0.056 Uiso 1 1 calc R . .
H12 H 0.3222 0.4269 0.2304 0.056 Uiso 1 1 calc R . .
H13 H 0.2867 0.3743 0.1843 0.056 Uiso 1 1 calc R . .
C15 C 0.1137(7) 0.4804(3) 0.1811(2) 0.0404(16) Uani 1 1 d . . .
H14 H 0.1349 0.4638 0.1479 0.061 Uiso 1 1 calc R . .
H15 H 0.1700 0.5206 0.1917 0.061 Uiso 1 1 calc R . .
H16 H 0.0266 0.4979 0.1802 0.061 Uiso 1 1 calc R . .
C16 C 0.0057(5) 0.3038(3) 0.23969(17) 0.0192(10) Uani 1 1 d . . .
C17 C 0.0419(5) 0.3526(3) 0.20310(18) 0.0201(10) Uani 1 1 d . . .
C18 C 0.0032(5) 0.3361(3) 0.15408(18) 0.0214(10) Uani 1 1 d . . .
H17 H 0.0273 0.3683 0.1284 0.026 Uiso 1 1 calc R . .
C19 C -0.0689(5) 0.2748(3) 0.14158(19) 0.0255(11) Uani 1 1 d . . .
C20 C -0.1066(5) 0.2294(3) 0.17982(19) 0.0249(11) Uani 1 1 d . . .
H18 H -0.1586 0.1881 0.1721 0.030 Uiso 1 1 calc R . .
C21 C -0.0699(5) 0.2432(3) 0.22905(19) 0.0222(10) Uani 1 1 d . . .
C22 C -0.1066(6) 0.2532(4) 0.0878(2) 0.0324(13) Uani 1 1 d . . .
C23 C -0.0686(9) 0.3145(5) 0.0508(2) 0.059(2) Uani 1 1 d . . .
H19 H 0.0223 0.3226 0.0540 0.089 Uiso 1 1 calc R . .
H20 H -0.1124 0.3604 0.0583 0.089 Uiso 1 1 calc R . .
H21 H -0.0918 0.2990 0.0168 0.089 Uiso 1 1 calc R . .
C24 C -0.2474(8) 0.2470(6) 0.0815(3) 0.068(3) Uani 1 1 d . . .
H22 H -0.2713 0.2410 0.0462 0.102 Uiso 1 1 calc R . .
H23 H -0.2864 0.2917 0.0941 0.102 Uiso 1 1 calc R . .
H24 H -0.2761 0.2041 0.1000 0.102 Uiso 1 1 calc R . .
C25 C -0.0416(11) 0.1831(5) 0.0744(3) 0.084(4) Uani 1 1 d . . .
H25 H -0.0646 0.1438 0.0972 0.127 Uiso 1 1 calc R . .
H26 H 0.0496 0.1906 0.0768 0.127 Uiso 1 1 calc R . .
H27 H -0.0672 0.1691 0.0403 0.127 Uiso 1 1 calc R . .
C26 C -0.2805(5) 0.2120(3) 0.2885(2) 0.0314(13) Uani 1 1 d . . .
C27 C -0.3306(7) 0.2726(4) 0.2676(3) 0.0465(17) Uani 1 1 d . . .
H28 H -0.2827 0.3012 0.2458 0.056 Uiso 1 1 calc R . .
C28 C -0.4524(7) 0.2942(4) 0.2775(3) 0.057(2) Uani 1 1 d . . .
H29 H -0.4850 0.3384 0.2631 0.069 Uiso 1 1 calc R . .
C29 C -0.5251(7) 0.2543(5) 0.3070(3) 0.0498(18) Uani 1 1 d . . .
H30 H -0.6062 0.2710 0.3150 0.060 Uiso 1 1 calc R . .
C30 C -0.4761(7) 0.1861(5) 0.3256(3) 0.0534(19) Uani 1 1 d . . .
H31 H -0.5280 0.1543 0.3437 0.064 Uiso 1 1 calc R . .
C31 C -0.3528(7) 0.1658(4) 0.3175(3) 0.0453(16) Uani 1 1 d . . .
H32 H -0.3184 0.1216 0.3313 0.054 Uiso 1 1 calc R . .
C32 C -0.1297(6) 0.0958(3) 0.2466(2) 0.0324(13) Uani 1 1 d . . .
C33 C -0.2431(7) 0.0601(4) 0.2355(3) 0.0469(18) Uani 1 1 d . . .
H33 H -0.3195 0.0786 0.2474 0.056 Uiso 1 1 calc R . .
C34 C -0.2419(9) -0.0044(4) 0.2060(3) 0.061(2) Uani 1 1 d . . .
H34 H -0.3183 -0.0303 0.1993 0.073 Uiso 1 1 calc R . .
C35 C -0.1345(9) -0.0303(4) 0.1870(3) 0.062(2) Uani 1 1 d . . .
H35 H -0.1364 -0.0720 0.1657 0.074 Uiso 1 1 calc R . .
C36 C -0.0254(8) 0.0041(4) 0.1988(3) 0.0514(19) Uani 1 1 d . . .
H36 H 0.0505 -0.0151 0.1869 0.062 Uiso 1 1 calc R . .
C37 C -0.0215(7) 0.0673(3) 0.2281(2) 0.0372(14) Uani 1 1 d . . .
H37 H 0.0567 0.0909 0.2353 0.045 Uiso 1 1 calc R . .
C38 C -0.0620(5) 0.0509(3) 0.38320(19) 0.0249(11) Uani 1 1 d . . .
C39 C -0.0122(6) 0.0083(3) 0.3455(2) 0.0298(12) Uani 1 1 d . . .
H38 H 0.0670 0.0206 0.3330 0.036 Uiso 1 1 calc R . .
C40 C -0.0787(6) -0.0519(3) 0.3263(2) 0.0359(13) Uani 1 1 d . . .
H39 H -0.0443 -0.0804 0.3007 0.043 Uiso 1 1 calc R . .
C41 C -0.1929(6) -0.0708(3) 0.3439(2) 0.0380(14) Uani 1 1 d . . .
H40 H -0.2375 -0.1121 0.3304 0.046 Uiso 1 1 calc R . .
C42 C -0.2429(7) -0.0298(4) 0.3811(3) 0.0450(16) Uani 1 1 d . . .
H41 H -0.3229 -0.0423 0.3929 0.054 Uiso 1 1 calc R . .
C43 C -0.1775(6) 0.0299(4) 0.4015(2) 0.0397(15) Uani 1 1 d . . .
H42 H -0.2114 0.0566 0.4281 0.048 Uiso 1 1 calc R . .
C44 C -0.0485(6) 0.1550(3) 0.4621(2) 0.0306(12) Uani 1 1 d . . .
C45 C -0.1681(7) 0.1869(4) 0.4604(3) 0.0418(16) Uani 1 1 d . . .
H43 H -0.2090 0.1978 0.4293 0.050 Uiso 1 1 calc R . .
C46 C -0.2274(8) 0.2027(4) 0.5039(3) 0.0511(19) Uani 1 1 d . . .
H44 H -0.3083 0.2248 0.5024 0.061 Uiso 1 1 calc R . .
C47 C -0.1692(8) 0.1864(4) 0.5496(3) 0.0508(19) Uani 1 1 d . . .
H45 H -0.2105 0.1967 0.5793 0.061 Uiso 1 1 calc R . .
C48 C -0.0516(8) 0.1552(4) 0.5517(2) 0.0467(18) Uani 1 1 d . . .
H46 H -0.0114 0.1445 0.5829 0.056 Uiso 1 1 calc R . .
C49 C 0.0092(6) 0.1390(3) 0.5085(2) 0.0328(13) Uani 1 1 d . . .
H47 H 0.0902 0.1170 0.5104 0.039 Uiso 1 1 calc R . .
C50 C 0.1787(5) 0.0963(3) 0.42293(18) 0.0253(11) Uani 1 1 d . . .
C51 C 0.2865(6) 0.1377(4) 0.4184(2) 0.0371(14) Uani 1 1 d . . .
H48 H 0.2805 0.1863 0.4054 0.045 Uiso 1 1 calc R . .
C52 C 0.4031(6) 0.1091(4) 0.4326(3) 0.0458(17) Uani 1 1 d . . .
H49 H 0.4763 0.1384 0.4298 0.055 Uiso 1 1 calc R . .
C53 C 0.4135(6) 0.0379(4) 0.4507(2) 0.0419(16) Uani 1 1 d . . .
H50 H 0.4937 0.0177 0.4594 0.050 Uiso 1 1 calc R . .
C54 C 0.3073(6) -0.0029(3) 0.4561(2) 0.0372(14) Uani 1 1 d . . .
H51 H 0.3137 -0.0513 0.4694 0.045 Uiso 1 1 calc R . .
C55 C 0.1894(6) 0.0258(3) 0.4423(2) 0.0329(13) Uani 1 1 d . . .
H52 H 0.1162 -0.0032 0.4461 0.039 Uiso 1 1 calc R . .
C56 C 0.428(4) 0.376(2) 0.4165(15) 0.149(13) Uiso 0.50 1 d P . .
C57 C 0.405(3) 0.460(2) 0.4492(13) 0.122(11) Uiso 0.50 1 d P . .
C58 C 0.429(4) 0.415(3) 0.4441(16) 0.149(14) Uiso 0.50 1 d P . .
C59 C 0.457(3) 0.498(2) 0.4918(13) 0.108(9) Uiso 0.50 1 d P . .
C60 C 0.508(4) 0.469(2) 0.4741(13) 0.129(11) Uiso 0.50 1 d P . .

loop_
_atom_site_aniso_label
_atom_site_aniso_U_11
_atom_site_aniso_U_22
_atom_site_aniso_U_33
_atom_site_aniso_U_23
_atom_site_aniso_U_13
_atom_site_aniso_U_12
Ru1 0.0184(2) 0.0201(2) 0.01865(19) 0.00646(15) -0.00310(13) -0.00279(16)
Cl1 0.0249(7) 0.0257(6) 0.0331(7) -0.0023(5) -0.0014(5) -0.0009(5)
P1 0.0208(7) 0.0246(7) 0.0262(7) 0.0095(5) -0.0070(5) -0.0068(5)
P2 0.0229(7) 0.0220(6) 0.0239(6) 0.0077(5) -0.0023(5) -0.0018(5)
Si1 0.0422(10) 0.0253(7) 0.0203(7) 0.0082(6) 0.0042(6) 0.0096(7)
O1 0.028(2) 0.0187(17) 0.0184(17) -0.0020(13) -0.0055(14) -0.0048(15)
C1 0.094(6) 0.030(3) 0.024(3) 0.001(2) -0.004(3) 0.004(4)
C2 0.063(5) 0.043(4) 0.061(5) 0.024(3) 0.033(4) 0.022(4)
C3 0.031(3) 0.024(3) 0.019(2) 0.0044(19) -0.001(2) 0.003(2)
C4 0.047(4) 0.023(3) 0.024(3) -0.003(2) 0.003(2) 0.002(2)
C5 0.042(4) 0.022(3) 0.033(3) -0.004(2) 0.003(2) -0.001(2)
C6 0.038(3) 0.015(2) 0.034(3) 0.004(2) 0.013(2) -0.003(2)
C7 0.022(3) 0.020(2) 0.024(2) 0.0012(19) 0.0039(19) 0.000(2)
C8 0.023(3) 0.014(2) 0.025(2) 0.0010(18) -0.0009(19) -0.0015(19)
C13 0.031(3) 0.018(2) 0.022(2) -0.0005(19) 0.007(2) -0.005(2)
C14 0.027(3) 0.045(4) 0.042(3) -0.014(3) 0.011(3) -0.011(3)
C15 0.072(5) 0.024(3) 0.026(3) 0.007(2) 0.009(3) -0.014(3)
C16 0.020(2) 0.020(2) 0.018(2) 0.0009(18) -0.0012(18) 0.0035(19)
C17 0.023(3) 0.018(2) 0.020(2) 0.0010(18) 0.0003(18) 0.0016(19)
C18 0.023(3) 0.023(2) 0.018(2) 0.0041(19) 0.0045(19) 0.006(2)
C19 0.025(3) 0.031(3) 0.020(2) 0.001(2) -0.0015(19) 0.007(2)
C20 0.022(3) 0.023(2) 0.029(3) -0.001(2) -0.004(2) 0.001(2)
C21 0.022(3) 0.018(2) 0.026(2) 0.0060(19) -0.0034(19) 0.001(2)
C22 0.035(3) 0.041(3) 0.020(3) -0.005(2) -0.004(2) 0.004(3)
C23 0.092(7) 0.061(5) 0.024(3) 0.003(3) -0.005(3) -0.014(5)
C24 0.048(5) 0.113(8) 0.041(4) -0.016(4) -0.016(3) -0.006(5)
C25 0.136(10) 0.069(6) 0.047(5) -0.028(4) -0.023(5) 0.047(6)
C26 0.022(3) 0.040(3) 0.032(3) 0.009(2) -0.006(2) -0.011(2)
C27 0.041(4) 0.036(3) 0.064(4) 0.020(3) 0.019(3) 0.011(3)
C28 0.039(4) 0.043(4) 0.091(6) 0.016(4) 0.015(4) 0.013(3)
C29 0.032(4) 0.063(5) 0.055(4) -0.001(4) 0.006(3) -0.008(3)
C30 0.047(4) 0.063(5) 0.051(4) 0.008(4) 0.012(3) -0.008(4)
C31 0.039(4) 0.048(4) 0.049(4) 0.012(3) 0.000(3) 0.001(3)
C32 0.039(3) 0.025(3) 0.032(3) 0.009(2) -0.017(2) -0.009(2)
C33 0.040(4) 0.034(3) 0.065(5) 0.011(3) -0.025(3) -0.005(3)
C34 0.067(6) 0.038(4) 0.075(5) -0.004(4) -0.030(4) -0.023(4)
C35 0.076(6) 0.035(4) 0.072(6) -0.014(4) -0.030(5) 0.002(4)
C36 0.067(5) 0.037(4) 0.049(4) -0.006(3) -0.017(4) 0.003(3)
C37 0.045(4) 0.033(3) 0.033(3) 0.000(2) -0.012(3) -0.004(3)
C38 0.020(3) 0.028(3) 0.026(3) 0.012(2) -0.0038(19) -0.005(2)
C39 0.029(3) 0.026(3) 0.035(3) 0.007(2) 0.004(2) -0.004(2)
C40 0.035(3) 0.033(3) 0.039(3) 0.004(3) -0.001(3) -0.003(3)
C41 0.042(4) 0.030(3) 0.042(3) 0.007(3) -0.003(3) -0.012(3)
C42 0.035(4) 0.047(4) 0.054(4) 0.002(3) 0.011(3) -0.018(3)
C43 0.036(4) 0.044(4) 0.039(3) 0.002(3) 0.006(3) -0.009(3)
C44 0.041(3) 0.025(3) 0.026(3) 0.010(2) 0.006(2) -0.006(2)
C45 0.043(4) 0.042(4) 0.042(4) 0.016(3) 0.019(3) 0.004(3)
C46 0.063(5) 0.036(3) 0.056(4) 0.011(3) 0.026(4) 0.004(3)
C47 0.078(6) 0.033(3) 0.044(4) -0.002(3) 0.030(4) -0.007(4)
C48 0.078(6) 0.034(3) 0.029(3) -0.003(3) 0.007(3) -0.017(3)
C49 0.047(4) 0.026(3) 0.026(3) 0.003(2) -0.001(2) -0.010(3)
C50 0.024(3) 0.031(3) 0.020(2) 0.008(2) -0.0046(19) 0.001(2)
C51 0.032(3) 0.040(3) 0.038(3) 0.020(3) -0.006(2) -0.004(3)
C52 0.031(3) 0.057(4) 0.048(4) 0.021(3) -0.010(3) -0.002(3)
C53 0.030(3) 0.070(5) 0.025(3) 0.008(3) -0.004(2) 0.015(3)
C54 0.047(4) 0.032(3) 0.032(3) 0.006(2) -0.011(3) 0.017(3)
C55 0.041(3) 0.030(3) 0.028(3) 0.008(2) -0.004(2) 0.003(3)

loop_
_atom_type_symbol
_atom_type_description
_atom_type_scat_dispersion_real
_atom_type_scat_dispersion_imag
_atom_type_scat_source
C C 0.0033 0.0016 'International Tables Vol C Tables 4.2.6.8 and 6.1.1.4'
H H 0.0000 0.0000 'International Tables Vol C Tables 4.2.6.8 and 6.1.1.4'
O O 0.0106 0.0060 'International Tables Vol C Tables 4.2.6.8 and 6.1.1.4'
Si Si 0.0817 0.0704 'International Tables Vol C Tables 4.2.6.8 and 6.1.1.4'
P P 0.1023 0.0942 'International Tables Vol C Tables 4.2.6.8 and 6.1.1.4'
Cl Cl 0.1484 0.1585 'International Tables Vol C Tables 4.2.6.8 and 6.1.1.4'
Ru Ru -1.2594 0.8363 'International Tables Vol C Tables 4.2.6.8 and 6.1.1.4'

loop_
_geom_angle_atom_site_label_1
_geom_angle_atom_site_label_2
_geom_angle_atom_site_label_3
_geom_angle
_geom_angle_site_symmetry_1
_geom_angle_site_symmetry_3
P2 Ru1 O1 175.34(10) . .
P2 Ru1 Si1 99.79(5) . .
O1 Ru1 Si1 80.65(9) . .
P2 Ru1 P1 105.91(5) . .
O1 Ru1 P1 77.46(9) . .
Si1 Ru1 P1 123.43(6) . .
P2 Ru1 Cl1 93.16(5) . .
O1 Ru1 Cl1 83.69(10) . .
Si1 Ru1 Cl1 140.44(6) . .
P1 Ru1 Cl1 87.63(5) . .
P2 Ru1 H1 90(2) . .
O1 Ru1 H1 94(2) . .
Si1 Ru1 H1 49(2) . .
P1 Ru1 H1 81(2) . .
Cl1 Ru1 H1 169(2) . .
P2 Ru1 H2 83(2) . .
O1 Ru1 H2 94(2) . .
Si1 Ru1 H2 56(2) . .
P1 Ru1 H2 171(2) . .
Cl1 Ru1 H2 89(2) . .
H1 Ru1 H2 102(3) . .
C26 P1 C21 103.5(2) . .
C26 P1 C32 105.0(3) . .
C21 P1 C32 98.9(3) . .
C26 P1 Ru1 113.9(2) . .
C21 P1 Ru1 101.24(17) . .
C32 P1 Ru1 129.92(18) . .
C44 P2 C38 101.7(3) . .
C44 P2 C50 103.3(3) . .
C38 P2 C50 101.8(2) . .
C44 P2 Ru1 117.85(19) . .
C38 P2 Ru1 114.45(16) . .
C50 P2 Ru1 115.53(18) . .
C1 Si1 C3 108.9(3) . .
C1 Si1 C2 103.4(4) . .
C3 Si1 C2 102.8(3) . .
C1 Si1 Ru1 120.0(2) . .
C3 Si1 Ru1 98.47(17) . .
C2 Si1 Ru1 121.4(3) . .
C1 Si1 H1 134.9(19) . .
C3 Si1 H1 113.3(19) . .
C2 Si1 H1 82.3(19) . .
Ru1 Si1 H1 39.3(19) . .
C16 O1 C8 116.2(4) . .
C16 O1 Ru1 121.5(3) . .
C8 O1 Ru1 120.1(3) . .
Si1 C1 H3 109.5 . .
Si1 C1 H4 109.5 . .
H3 C1 H4 109.5 . .
Si1 C1 H5 109.5 . .
H3 C1 H5 109.5 . .
H4 C1 H5 109.5 . .
Si1 C2 H6 109.5 . .
Si1 C2 H7 109.5 . .
H6 C2 H7 109.5 . .
Si1 C2 H8 109.5 . .
H6 C2 H8 109.5 . .
H7 C2 H8 109.5 . .
C4 C3 C8 116.3(5) . .
C4 C3 Si1 122.3(4) . .
C8 C3 Si1 121.3(4) . .
C3 C4 C5 123.2(5) . .
C3 C4 H9 118.4 . .
C5 C4 H9 118.4 . .
C4 C5 C6 117.6(5) . .
C4 C5 C9 122.3(5) . .
C6 C5 C9 120.1(5) . .
C7 C6 C5 122.0(5) . .
C7 C6 H10 119.0 . .
C5 C6 H10 119.0 . .
C8 C7 C6 116.7(5) . .
C8 C7 C13 119.4(4) . .
C6 C7 C13 123.8(5) . .
C7 C8 C3 124.2(5) . .
C7 C8 O1 119.7(4) . .
C3 C8 O1 116.1(4) . .
C12B C9 C5 112.5(10) . .
C10A C9 C5 112.5(6) . .
C10A C9 C12A 111.8(8) . .
C5 C9 C12A 108.9(7) . .
C12B C9 C11B 113(2) . .
C5 C9 C11B 106.1(17) . .
C10A C9 C11A 105.6(7) . .
C5 C9 C11A 108.5(6) . .
C12A C9 C11A 109.4(8) . .
C12B C9 C10B 101.7(14) . .
C5 C9 C10B 107.6(10) . .
C11B C9 C10B 115.8(19) . .
C17 C13 C15 111.7(5) . .
C17 C13 C7 108.8(4) . .
C15 C13 C7 111.7(4) . .
C17 C13 C14 108.1(4) . .
C15 C13 C14 109.2(5) . .
C7 C13 C14 107.1(4) . .
C13 C14 H11 109.5 . .
C13 C14 H12 109.5 . .
H11 C14 H12 109.5 . .
C13 C14 H13 109.5 . .
H11 C14 H13 109.5 . .
H12 C14 H13 109.5 . .
C13 C15 H14 109.5 . .
C13 C15 H15 109.5 . .
H14 C15 H15 109.5 . .
C13 C15 H16 109.5 . .
H14 C15 H16 109.5 . .
H15 C15 H16 109.5 . .
C21 C16 C17 122.2(4) . .
C21 C16 O1 116.9(4) . .
C17 C16 O1 120.9(4) . .
C16 C17 C18 117.1(5) . .
C16 C17 C13 119.0(4) . .
C18 C17 C13 123.7(4) . .
C19 C18 C17 122.6(5) . .
C19 C18 H17 118.7 . .
C17 C18 H17 118.7 . .
C18 C19 C20 118.0(5) . .
C18 C19 C22 123.5(5) . .
C20 C19 C22 118.5(5) . .
C21 C20 C19 121.6(5) . .
C21 C20 H18 119.2 . .
C19 C20 H18 119.2 . .
C16 C21 C20 118.5(5) . .
C16 C21 P1 119.1(4) . .
C20 C21 P1 122.4(4) . .
C25 C22 C24 112.1(7) . .
C25 C22 C19 109.8(5) . .
C24 C22 C19 110.1(5) . .
C25 C22 C23 108.3(7) . .
C24 C22 C23 105.4(6) . .
C19 C22 C23 111.0(5) . .
C22 C23 H19 109.5 . .
C22 C23 H20 109.5 . .
H19 C23 H20 109.5 . .
C22 C23 H21 109.5 . .
H19 C23 H21 109.5 . .
H20 C23 H21 109.5 . .
C22 C24 H22 109.5 . .
C22 C24 H23 109.5 . .
H22 C24 H23 109.5 . .
C22 C24 H24 109.5 . .
H22 C24 H24 109.5 . .
H23 C24 H24 109.5 . .
C22 C25 H25 109.5 . .
C22 C25 H26 109.5 . .
H25 C25 H26 109.5 . .
C22 C25 H27 109.5 . .
H25 C25 H27 109.5 . .
H26 C25 H27 109.5 . .
C27 C26 C31 120.6(6) . .
C27 C26 P1 122.5(5) . .
C31 C26 P1 116.9(5) . .
C26 C27 C28 120.6(6) . .
C26 C27 H28 119.7 . .
C28 C27 H28 119.7 . .
C29 C28 C27 121.8(7) . .
C29 C28 H29 119.1 . .
C27 C28 H29 119.1 . .
C28 C29 C30 117.6(7) . .
C28 C29 H30 121.2 . .
C30 C29 H30 121.2 . .
C31 C30 C29 120.6(7) . .
C31 C30 H31 119.7 . .
C29 C30 H31 119.7 . .
C30 C31 C26 118.4(7) . .
C30 C31 H32 120.8 . .
C26 C31 H32 120.8 . .
C37 C32 C33 118.6(6) . .
C37 C32 P1 117.9(4) . .
C33 C32 P1 123.3(6) . .
C32 C33 C34 118.5(8) . .
C32 C33 H33 120.7 . .
C34 C33 H33 120.7 . .
C35 C34 C33 121.7(7) . .
C35 C34 H34 119.1 . .
C33 C34 H34 119.1 . .
C36 C35 C34 119.0(7) . .
C36 C35 H35 120.5 . .
C34 C35 H35 120.5 . .
C35 C36 C37 121.4(8) . .
C35 C36 H36 119.3 . .
C37 C36 H36 119.3 . .
C32 C37 C36 120.7(6) . .
C32 C37 H37 119.6 . .
C36 C37 H37 119.6 . .
C43 C38 C39 118.2(5) . .
C43 C38 P2 123.7(5) . .
C39 C38 P2 118.0(4) . .
C40 C39 C38 120.1(5) . .
C40 C39 H38 119.9 . .
C38 C39 H38 119.9 . .
C41 C40 C39 120.9(6) . .
C41 C40 H39 119.5 . .
C39 C40 H39 119.5 . .
C40 C41 C42 119.7(6) . .
C40 C41 H40 120.1 . .
C42 C41 H40 120.1 . .
C41 C42 C43 120.5(6) . .
C41 C42 H41 119.7 . .
C43 C42 H41 119.7 . .
C42 C43 C38 120.4(6) . .
C42 C43 H42 119.8 . .
C38 C43 H42 119.8 . .
C45 C44 C49 118.6(6) . .
C45 C44 P2 118.2(5) . .
C49 C44 P2 123.2(5) . .
C46 C45 C44 120.5(7) . .
C46 C45 H43 119.8 . .
C44 C45 H43 119.8 . .
C45 C46 C47 120.3(7) . .
C45 C46 H44 119.8 . .
C47 C46 H44 119.8 . .
C48 C47 C46 119.7(6) . .
C48 C47 H45 120.2 . .
C46 C47 H45 120.2 . .
C47 C48 C49 120.7(7) . .
C47 C48 H46 119.6 . .
C49 C48 H46 119.6 . .
C48 C49 C44 120.2(7) . .
C48 C49 H47 119.9 . .
C44 C49 H47 119.9 . .
C51 C50 C55 118.7(5) . .
C51 C50 P2 120.6(4) . .
C55 C50 P2 120.7(4) . .
C50 C51 C52 120.7(6) . .
C50 C51 H48 119.6 . .
C52 C51 H48 119.6 . .
C53 C52 C51 120.3(6) . .
C53 C52 H49 119.8 . .
C51 C52 H49 119.8 . .
C54 C53 C52 119.3(6) . .
C54 C53 H50 120.3 . .
C52 C53 H50 120.3 . .
C53 C54 C55 120.6(6) . .
C53 C54 H51 119.7 . .
C55 C54 H51 119.7 . .
C50 C55 C54 120.2(6) . .
C50 C55 H52 119.9 . .
C54 C55 H52 119.9 . .
C58 C57 C59 119(5) . .
C60 C57 C56 104(3) . .
C59 C57 C56 139(3) . .
C57 C58 C56 141(7) . .
C56 C58 C60 145(5) . .
C60 C59 C60 123(4) . 3_666
C60 C59 C57 175(5) 3_666 .
C60 C59 C58 161(4) 3_666 .
C59 C60 C57 137(5) 3_666 .
C59 C60 C58 157(4) 3_666 .
C57 C60 C60 112(4) . 3_666
C58 C60 C60 138(4) . 3_666

loop_
_geom_bond_atom_site_label_1
_geom_bond_atom_site_label_2
_geom_bond_distance
_geom_bond_site_symmetry_2
Ru1 P2 2.2278(13) .
Ru1 O1 2.272(3) .
Ru1 Si1 2.3929(16) .
Ru1 P1 2.4132(14) .
Ru1 Cl1 2.4486(14) .
Ru1 H1 1.51(6) .
Ru1 H2 1.59(6) .
P1 C26 1.822(6) .
P1 C21 1.833(5) .
P1 C32 1.844(6) .
P2 C44 1.834(6) .
P2 C38 1.836(6) .
P2 C50 1.847(5) .
Si1 C1 1.873(7) .
Si1 C3 1.896(5) .
Si1 C2 1.905(7) .
Si1 H1 1.81(6) .
O1 C16 1.395(6) .
O1 C8 1.419(6) .
C1 H3 0.9800 .
C1 H4 0.9800 .
C1 H5 0.9800 .
C2 H6 0.9800 .
C2 H7 0.9800 .
C2 H8 0.9800 .
C3 C4 1.382(8) .
C3 C8 1.390(7) .
C4 C5 1.386(8) .
C4 H9 0.9500 .
C5 C6 1.402(8) .
C5 C9 1.535(8) .
C6 C7 1.390(7) .
C6 H10 0.9500 .
C7 C8 1.386(7) .
C7 C13 1.537(7) .
C9 C12B 1.52(2) .
C9 C10A 1.521(12) .
C9 C12A 1.560(16) .
C9 C11B 1.57(5) .
C9 C11A 1.584(13) .
C9 C10B 1.68(3) .
C13 C17 1.519(7) .
C13 C15 1.528(7) .
C13 C14 1.546(8) .
C14 H11 0.9800 .
C14 H12 0.9800 .
C14 H13 0.9800 .
C15 H14 0.9800 .
C15 H15 0.9800 .
C15 H16 0.9800 .
C16 C21 1.387(7) .
C16 C17 1.392(7) .
C17 C18 1.401(7) .
C18 C19 1.386(8) .
C18 H17 0.9500 .
C19 C20 1.393(7) .
C19 C22 1.539(7) .
C20 C21 1.391(7) .
C20 H18 0.9500 .
C22 C25 1.501(10) .
C22 C24 1.507(10) .
C22 C23 1.560(10) .
C23 H19 0.9800 .
C23 H20 0.9800 .
C23 H21 0.9800 .
C24 H22 0.9800 .
C24 H23 0.9800 .
C24 H24 0.9800 .
C25 H25 0.9800 .
C25 H26 0.9800 .
C25 H27 0.9800 .
C26 C27 1.335(9) .
C26 C31 1.401(9) .
C27 C28 1.394(10) .
C27 H28 0.9500 .
C28 C29 1.344(10) .
C28 H29 0.9500 .
C29 C30 1.427(11) .
C29 H30 0.9500 .
C30 C31 1.391(10) .
C30 H31 0.9500 .
C31 H32 0.9500 .
C32 C37 1.378(9) .
C32 C33 1.393(9) .
C33 C34 1.415(11) .
C33 H33 0.9500 .
C34 C35 1.358(13) .
C34 H34 0.9500 .
C35 C36 1.345(11) .
C35 H35 0.9500 .
C36 C37 1.391(9) .
C36 H36 0.9500 .
C37 H37 0.9500 .
C38 C43 1.400(8) .
C38 C39 1.400(8) .
C39 C40 1.390(8) .
C39 H38 0.9500 .
C40 C41 1.369(9) .
C40 H39 0.9500 .
C41 C42 1.376(10) .
C41 H40 0.9500 .
C42 C43 1.388(9) .
C42 H41 0.9500 .
C43 H42 0.9500 .
C44 C45 1.399(9) .
C44 C49 1.400(8) .
C45 C46 1.386(9) .
C45 H43 0.9500 .
C46 C47 1.389(11) .
C46 H44 0.9500 .
C47 C48 1.375(11) .
C47 H45 0.9500 .
C48 C49 1.389(9) .
C48 H46 0.9500 .
C49 H47 0.9500 .
C50 C51 1.382(8) .
C50 C55 1.386(8) .
C51 C52 1.385(9) .
C51 H48 0.9500 .
C52 C53 1.383(10) .
C52 H49 0.9500 .
C53 C54 1.367(10) .
C53 H50 0.9500 .
C54 C55 1.396(9) .
C54 H51 0.9500 .
C55 H52 0.9500 .
C56 C58 1.04(5) .
C56 C57 1.78(5) .
C57 C58 0.86(5) .
C57 C60 1.28(5) .
C57 C59 1.44(5) .
C58 C60 1.50(6) .
C58 C59 1.99(6) .
C59 C60 0.91(4) .
C59 C59 1.00(6) 3_666
C59 C60 1.14(4) 3_666
C60 C59 1.14(4) 3_666
C60 C60 1.81(7) 3_666

loop_
_geom_torsion_atom_site_label_1
_geom_torsion_atom_site_label_2
_geom_torsion_atom_site_label_3
_geom_torsion_atom_site_label_4
_geom_torsion
_geom_torsion_site_symmetry_1
_geom_torsion_site_symmetry_4
P2 Ru1 P1 C26 87.5(2) . .
O1 Ru1 P1 C26 -95.8(2) . .
Si1 Ru1 P1 C26 -26.1(2) . .
Cl1 Ru1 P1 C26 -179.9(2) . .
P2 Ru1 P1 C21 -162.08(18) . .
O1 Ru1 P1 C21 14.6(2) . .
Si1 Ru1 P1 C21 84.34(18) . .
Cl1 Ru1 P1 C21 -69.47(18) . .
P2 Ru1 P1 C32 -50.3(3) . .
O1 Ru1 P1 C32 126.4(3) . .
Si1 Ru1 P1 C32 -163.8(3) . .
Cl1 Ru1 P1 C32 42.3(3) . .
Si1 Ru1 P2 C44 18.8(2) . .
P1 Ru1 P2 C44 -110.3(2) . .
Cl1 Ru1 P2 C44 161.2(2) . .
Si1 Ru1 P2 C38 138.2(2) . .
P1 Ru1 P2 C38 9.1(2) . .
Cl1 Ru1 P2 C38 -79.3(2) . .
Si1 Ru1 P2 C50 -104.0(2) . .
P1 Ru1 P2 C50 126.9(2) . .
Cl1 Ru1 P2 C50 38.5(2) . .
P2 Ru1 Si1 C1 43.9(3) . .
O1 Ru1 Si1 C1 -131.4(3) . .
P1 Ru1 Si1 C1 160.4(3) . .
Cl1 Ru1 Si1 C1 -63.4(3) . .
P2 Ru1 Si1 C3 161.49(18) . .
O1 Ru1 Si1 C3 -13.8(2) . .
P1 Ru1 Si1 C3 -81.94(18) . .
Cl1 Ru1 Si1 C3 54.23(19) . .
P2 Ru1 Si1 C2 -87.8(3) . .
O1 Ru1 Si1 C2 96.9(3) . .
P1 Ru1 Si1 C2 28.8(3) . .
Cl1 Ru1 Si1 C2 164.9(2) . .
Si1 Ru1 O1 C16 -145.4(4) . .
P1 Ru1 O1 C16 -17.9(3) . .
Cl1 Ru1 O1 C16 71.1(3) . .
Si1 Ru1 O1 C8 17.0(3) . .
P1 Ru1 O1 C8 144.5(3) . .
Cl1 Ru1 O1 C8 -126.6(3) . .
C1 Si1 C3 C4 -44.1(6) . .
C2 Si1 C3 C4 65.1(6) . .
Ru1 Si1 C3 C4 -169.9(5) . .
C1 Si1 C3 C8 140.8(5) . .
C2 Si1 C3 C8 -110.0(5) . .
Ru1 Si1 C3 C8 15.0(5) . .
C8 C3 C4 C5 -0.1(9) . .
Si1 C3 C4 C5 -175.4(5) . .
C3 C4 C5 C6 -0.3(10) . .
C3 C4 C5 C9 178.1(6) . .
C4 C5 C6 C7 -0.6(9) . .
C9 C5 C6 C7 -179.0(6) . .
C5 C6 C7 C8 1.8(9) . .
C5 C6 C7 C13 -175.6(6) . .
C6 C7 C8 C3 -2.3(8) . .
C13 C7 C8 C3 175.2(5) . .
C6 C7 C8 O1 178.5(5) . .
C13 C7 C8 O1 -4.0(7) . .
C4 C3 C8 C7 1.5(8) . .
Si1 C3 C8 C7 176.9(4) . .
C4 C3 C8 O1 -179.2(5) . .
Si1 C3 C8 O1 -3.9(7) . .
C16 O1 C8 C7 -29.3(7) . .
Ru1 O1 C8 C7 167.5(4) . .
C16 O1 C8 C3 151.4(5) . .
Ru1 O1 C8 C3 -11.8(6) . .
C4 C5 C9 C12B 138.6(13) . .
C6 C5 C9 C12B -43.1(14) . .
C4 C5 C9 C10A -2.8(10) . .
C6 C5 C9 C10A 175.6(8) . .
C4 C5 C9 C12A 121.8(9) . .
C6 C5 C9 C12A -59.9(10) . .
C4 C5 C9 C11B -97(2) . .
C6 C5 C9 C11B 81(2) . .
C4 C5 C9 C11A -119.2(8) . .
C6 C5 C9 C11A 59.2(9) . .
C4 C5 C9 C10B 27.4(15) . .
C6 C5 C9 C10B -154.3(14) . .
C8 C7 C13 C17 32.7(7) . .
C6 C7 C13 C17 -149.9(5) . .
C8 C7 C13 C15 156.6(5) . .
C6 C7 C13 C15 -26.1(8) . .
C8 C7 C13 C14 -83.9(6) . .
C6 C7 C13 C14 93.4(6) . .
C8 O1 C16 C21 -149.7(5) . .
Ru1 O1 C16 C21 13.2(6) . .
C8 O1 C16 C17 31.0(7) . .
Ru1 O1 C16 C17 -166.0(4) . .
C21 C16 C17 C18 -2.8(8) . .
O1 C16 C17 C18 176.5(4) . .
C21 C16 C17 C13 -178.0(5) . .
O1 C16 C17 C13 1.2(7) . .
C15 C13 C17 C16 -155.1(5) . .
C7 C13 C17 C16 -31.3(6) . .
C14 C13 C17 C16 84.7(6) . .
C15 C13 C17 C18 29.9(7) . .
C7 C13 C17 C18 153.7(5) . .
C14 C13 C17 C18 -90.3(6) . .
C16 C17 C18 C19 0.5(8) . .
C13 C17 C18 C19 175.6(5) . .
C17 C18 C19 C20 1.9(8) . .
C17 C18 C19 C22 -176.5(5) . .
C18 C19 C20 C21 -2.2(8) . .
C22 C19 C20 C21 176.3(5) . .
C17 C16 C21 C20 2.5(8) . .
O1 C16 C21 C20 -176.8(4) . .
C17 C16 C21 P1 -177.3(4) . .
O1 C16 C21 P1 3.4(6) . .
C19 C20 C21 C16 0.1(8) . .
C19 C20 C21 P1 179.9(4) . .
C26 P1 C21 C16 102.8(5) . .
C32 P1 C21 C16 -149.3(4) . .
Ru1 P1 C21 C16 -15.4(4) . .
C26 P1 C21 C20 -77.0(5) . .
C32 P1 C21 C20 30.9(5) . .
Ru1 P1 C21 C20 164.8(4) . .
C18 C19 C22 C25 112.1(8) . .
C20 C19 C22 C25 -66.3(8) . .
C18 C19 C22 C24 -123.9(7) . .
C20 C19 C22 C24 57.6(8) . .
C18 C19 C22 C23 -7.6(8) . .
C20 C19 C22 C23 174.0(6) . .
C21 P1 C26 C27 -12.6(7) . .
C32 P1 C26 C27 -115.8(6) . .
Ru1 P1 C26 C27 96.4(6) . .
C21 P1 C26 C31 166.2(5) . .
C32 P1 C26 C31 63.0(6) . .
Ru1 P1 C26 C31 -84.8(5) . .
C31 C26 C27 C28 5.3(12) . .
P1 C26 C27 C28 -175.9(6) . .
C26 C27 C28 C29 -2.1(14) . .
C27 C28 C29 C30 -3.6(13) . .
C28 C29 C30 C31 6.3(12) . .
C29 C30 C31 C26 -3.2(11) . .
C27 C26 C31 C30 -2.6(11) . .
P1 C26 C31 C30 178.6(6) . .
C26 P1 C32 C37 169.8(4) . .
C21 P1 C32 C37 63.2(5) . .
Ru1 P1 C32 C37 -49.6(5) . .
C26 P1 C32 C33 -4.2(6) . .
C21 P1 C32 C33 -110.9(5) . .
Ru1 P1 C32 C33 136.3(4) . .
C37 C32 C33 C34 0.6(9) . .
P1 C32 C33 C34 174.6(5) . .
C32 C33 C34 C35 -2.5(11) . .
C33 C34 C35 C36 3.7(13) . .
C34 C35 C36 C37 -3.0(12) . .
C33 C32 C37 C36 0.0(9) . .
P1 C32 C37 C36 -174.3(5) . .
C35 C36 C37 C32 1.1(11) . .
C44 P2 C38 C43 19.0(5) . .
C50 P2 C38 C43 125.5(5) . .
Ru1 P2 C38 C43 -109.1(5) . .
C44 P2 C38 C39 -164.8(4) . .
C50 P2 C38 C39 -58.3(5) . .
Ru1 P2 C38 C39 67.1(5) . .
C43 C38 C39 C40 1.6(8) . .
P2 C38 C39 C40 -174.8(4) . .
C38 C39 C40 C41 -0.2(9) . .
C39 C40 C41 C42 -0.1(10) . .
C40 C41 C42 C43 -1.1(11) . .
C41 C42 C43 C38 2.6(11) . .
C39 C38 C43 C42 -2.8(9) . .
P2 C38 C43 C42 173.4(5) . .
C38 P2 C44 C45 -76.3(5) . .
C50 P2 C44 C45 178.5(5) . .
Ru1 P2 C44 C45 49.7(5) . .
C38 P2 C44 C49 102.3(5) . .
C50 P2 C44 C49 -3.0(5) . .
Ru1 P2 C44 C49 -131.8(4) . .
C49 C44 C45 C46 0.5(9) . .
P2 C44 C45 C46 179.1(5) . .
C44 C45 C46 C47 -0.7(11) . .
C45 C46 C47 C48 0.7(11) . .
C46 C47 C48 C49 -0.7(10) . .
C47 C48 C49 C44 0.6(9) . .
C45 C44 C49 C48 -0.5(9) . .
P2 C44 C49 C48 -179.0(5) . .
C44 P2 C50 C51 -105.9(5) . .
C38 P2 C50 C51 148.9(5) . .
Ru1 P2 C50 C51 24.3(5) . .
C44 P2 C50 C55 74.5(5) . .
C38 P2 C50 C55 -30.7(5) . .
Ru1 P2 C50 C55 -155.3(4) . .
C55 C50 C51 C52 0.5(9) . .
P2 C50 C51 C52 -179.2(5) . .
C50 C51 C52 C53 1.1(11) . .
C51 C52 C53 C54 -2.1(11) . .
C52 C53 C54 C55 1.6(10) . .
C51 C50 C55 C54 -1.0(9) . .
P2 C50 C55 C54 178.7(5) . .
C53 C54 C55 C50 -0.1(9) . .
C58 C56 C57 C60 41(11) . .
C58 C56 C57 C59 22(11) . .
C60 C57 C58 C56 -140(10) . .
C59 C57 C58 C56 -164(8) . .
C59 C57 C58 C60 -24(4) . .
C56 C57 C58 C60 140(10) . .
C60 C57 C58 C59 24(4) . .
C56 C57 C58 C59 164(8) . .
C57 C56 C58 C60 -107(15) . .
C58 C57 C59 C60 40(6) . .
C56 C57 C59 C60 31(5) . .
C58 C57 C59 C59 41(10) . 3_666
C60 C57 C59 C59 1(6) . 3_666
C56 C57 C59 C59 32(9) . 3_666
C60 C57 C59 C58 -40(6) . .
C56 C57 C59 C58 -9(4) . .
C57 C58 C59 C60 -128(8) . .
C57 C58 C59 C59 -149(8) . 3_666
C60 C58 C59 C59 -21(4) . 3_666
C57 C58 C59 C60 172(13) . 3_666
C60 C58 C59 C60 -60(12) . 3_666
C60 C58 C59 C57 128(8) . .
C60 C59 C60 C59 0.001(10) 3_666 3_666
C57 C59 C60 C59 179(4) . 3_666
C58 C59 C60 C59 -161(4) . 3_666
C59 C59 C60 C57 -179(4) 3_666 .
C60 C59 C60 C57 -179(4) 3_666 .
C58 C59 C60 C57 20(3) . .
C59 C59 C60 C58 161(4) 3_666 .
C60 C59 C60 C58 161(4) 3_666 .
C57 C59 C60 C58 -20(3) . .
C59 C59 C60 C60 0.00(2) 3_666 3_666
C57 C59 C60 C60 179(4) . 3_666
C58 C59 C60 C60 -161(4) . 3_666
C58 C57 C60 C59 -146(6) . .
C56 C57 C60 C59 -159(3) . .
C58 C57 C60 C59 -146(6) . 3_666
C59 C57 C60 C59 -1(5) . 3_666
C56 C57 C60 C59 -160(4) . 3_666
C59 C57 C60 C58 146(6) . .
C56 C57 C60 C58 -14(4) . .
C58 C57 C60 C60 -146(5) . 3_666
C59 C57 C60 C60 0(2) . 3_666
C56 C57 C60 C60 -160(3) . 3_666
C57 C58 C60 C59 36(6) . .
C56 C58 C60 C59 171(8) . .
C57 C58 C60 C59 82(13) . 3_666
C56 C58 C60 C59 -143(11) . 3_666
C59 C58 C60 C59 46(11) . 3_666
C56 C58 C60 C57 135(11) . .
C59 C58 C60 C57 -36(6) . .
C57 C58 C60 C60 51(7) . 3_666
C56 C58 C60 C60 -174(7) . 3_666
C59 C58 C60 C60 15(3) . 3_666
